data_4077769
loop_
_publ_author_name
'Sekar, Perumal'
'Scheer, Manfred'
'Voigt, Andreas'
'Kirmse, Reinhard'

_publ_section_title
;
 Unusual Reactivity of a Cr2P2Tetrahedral Complex toward Superhydride;
 Formation of [{CpCr(CO)2}2(\m-PH2)x(\m-H)2-x] (x= 1 and 2) and [\\langle
 {CpCr(CO)2}2(\m-PH)\\rangle {(CpCr)2(\m,\h1:\h1:\h5:\h5-P5)}]&#x2020;
;
_journal_issue 15
_journal_name_full Organometallics
_journal_page_first 2833
_journal_paper_doi 10.1021/om990098u
_journal_volume 18
_journal_year 1999
_chemical_formula_sum 'C31 H29 Cr4 O4 P6'
_chemical_formula_weight 859.36
_chemical_name_systematic
; 
 ? 
;
_space_group_IT_number 14
_symmetry_cell_setting monoclinic
_symmetry_space_group_name_Hall '-P 2yn'
_symmetry_space_group_name_H-M 'P 1 21/n 1'
_atom_sites_solution_hydrogens geom
_atom_sites_solution_primary direct
_atom_sites_solution_secondary difmap
_audit_creation_method SHELXL-97
_cell_angle_alpha 90.00
_cell_angle_beta 97.68(3)
_cell_angle_gamma 90.00
_cell_formula_units_Z 4
_cell_length_a 10.077(2)
_cell_length_b 14.895(3)
_cell_length_c 22.571(5)
_cell_measurement_reflns_used 377
_cell_measurement_temperature 200(1)
_cell_measurement_theta_max 25.99
_cell_measurement_theta_min 2.28
_cell_volume 3357.4(12)
_computing_cell_refinement 'STOE IPDS software'
_computing_data_collection 'STOE IPDS software'
_computing_data_reduction 'STOE IPDS software'
_computing_molecular_graphics SIEMENS-XP
_computing_publication_material SHELXL-97
_computing_structure_refinement 'SHELXL-97 (Sheldrick, 1997)'
_computing_structure_solution 'SHELXS-97 (Sheldrick, 1990)'
_diffrn_ambient_temperature 200(1)
_diffrn_measured_fraction_theta_full 0.966
_diffrn_measured_fraction_theta_max 0.966
_diffrn_measurement_device_type 'STOE IPDS'
_diffrn_radiation_monochromator graphite
_diffrn_radiation_source 'fine-focus sealed tube'
_diffrn_radiation_type MoK\a
_diffrn_radiation_wavelength 0.71073
_diffrn_reflns_av_R_equivalents 0.1303
_diffrn_reflns_av_sigmaI/netI 0.1981
_diffrn_reflns_limit_h_max 8
_diffrn_reflns_limit_h_min -10
_diffrn_reflns_limit_k_max 14
_diffrn_reflns_limit_k_min -14
_diffrn_reflns_limit_l_max 22
_diffrn_reflns_limit_l_min -20
_diffrn_reflns_number 7920
_diffrn_reflns_theta_full 20.82
_diffrn_reflns_theta_max 20.82
_diffrn_reflns_theta_min 2.28
_exptl_absorpt_coefficient_mu 1.583
_exptl_absorpt_correction_type none
_exptl_crystal_colour black
_exptl_crystal_density_diffrn 1.700
_exptl_crystal_density_method 'not measured'
_exptl_crystal_description needle
_exptl_crystal_F_000 1732
_exptl_crystal_size_max 0.08
_exptl_crystal_size_mid 0.02
_exptl_crystal_size_min 0.02
_refine_diff_density_max 0.537
_refine_diff_density_min -0.393
_refine_diff_density_rms 0.095
_refine_ls_extinction_method none
_refine_ls_goodness_of_fit_ref 0.853
_refine_ls_hydrogen_treatment mixed
_refine_ls_matrix_type full
_refine_ls_number_parameters 408
_refine_ls_number_reflns 3374
_refine_ls_number_restraints 0
_refine_ls_restrained_S_all 0.853
_refine_ls_R_factor_all 0.1397
_refine_ls_R_factor_gt 0.0524
_refine_ls_shift/su_max 0.013
_refine_ls_shift/su_mean 0.000
_refine_ls_structure_factor_coef Fsqd
_refine_ls_weighting_details 'calc w=1/[\s^2^(Fo^2^)+(0.0122P)^2^+0.0000P] where P=(Fo^2^+2Fc^2^)/3'
_refine_ls_weighting_scheme calc
_refine_ls_wR_factor_gt 0.0685
_refine_ls_wR_factor_ref 0.0879
_reflns_number_gt 1672
_reflns_number_total 3374
_reflns_threshold_expression >2sigma(I)
_cod_data_source_file om990098u.cif
_cod_data_source_block sek
_cod_depositor_comments
;
The following automatic conversions were performed:
'_atom_site_symetry_multiplicity' tag replaced with
'_atom_site_symmetry_multiplicity'.

Automatic conversion script
Id: cif_correct_tags 1440 2010-10-19 06:21:57Z saulius 
;
_cod_original_sg_symbol_H-M P2(1)/n
_cod_database_code 4077769

loop_
_symmetry_equiv_pos_as_xyz
'x, y, z'
'-x+1/2, y+1/2, -z+1/2'
'-x, -y, -z'
'x-1/2, -y-1/2, z-1/2'

loop_
_atom_site_label
_atom_site_type_symbol
_atom_site_fract_x
_atom_site_fract_y
_atom_site_fract_z
_atom_site_U_iso_or_equiv
_atom_site_adp_type
_atom_site_occupancy
_atom_site_symmetry_multiplicity
_atom_site_calc_flag
_atom_site_refinement_flags
Cr1 Cr 0.4173(2) 0.13187(12) 0.22321(9) 0.0329(6) Uani 1 1 d .
Cr2 Cr 0.5574(2) 0.00600(11) 0.28807(9) 0.0274(5) Uani 1 1 d .
Cr3 Cr 0.5480(2) 0.24882(12) 0.40653(9) 0.0277(5) Uani 1 1 d .
Cr4 Cr 0.1899(2) 0.06912(11) 0.36525(8) 0.0234(5) Uani 1 1 d .
P1 P 0.5459(4) 0.15938(19) 0.31792(15) 0.0310(9) Uani 1 1 d .
P2 P 0.3527(3) 0.05787(18) 0.30123(14) 0.0283(8) Uani 1 1 d .
P3 P 0.3585(4) -0.0290(2) 0.21651(16) 0.0387(10) Uani 1 1 d .
P4 P 0.5370(4) 0.0165(2) 0.18358(16) 0.0463(11) Uani 1 1 d .
P5 P 0.6570(4) 0.1354(2) 0.24704(15) 0.0388(10) Uani 1 1 d .
P6 P 0.3119(3) 0.21251(18) 0.37986(15) 0.0291(9) Uani 1 1 d .
H6A H 0.2774 0.2557 0.3301 1.000 Uiso 0.00 1 calc PR
H6B H 0.2531 0.2543 0.4197 0.09(4) Uiso 1 1 calc R
C1 C 0.3444(15) 0.2708(7) 0.2138(6) 0.038(4) Uani 1 1 d .
H1 H 0.3597 0.3133 0.2454 0.046 Uiso 1 1 calc R
C2 C 0.4266(15) 0.2541(9) 0.1711(7) 0.048(4) Uani 1 1 d .
H2 H 0.5087 0.2840 0.1682 0.058 Uiso 1 1 calc R
C3 C 0.3711(16) 0.1863(9) 0.1326(7) 0.056(4) Uani 1 1 d .
H3 H 0.4076 0.1622 0.0992 0.068 Uiso 1 1 calc R
C4 C 0.2501(15) 0.1609(8) 0.1531(7) 0.046(4) Uani 1 1 d .
H4 H 0.1900 0.1156 0.1364 0.056 Uiso 1 1 calc R
C5 C 0.2355(14) 0.2143(9) 0.2021(6) 0.045(4) Uani 1 1 d .
H5 H 0.1618 0.2123 0.2242 0.054 Uiso 1 1 calc R
C6 C 0.7331(14) -0.0841(8) 0.2915(7) 0.044(4) Uani 1 1 d .
H6 H 0.7910 -0.0861 0.2616 0.053 Uiso 1 1 calc R
C7 C 0.7473(15) -0.0285(8) 0.3408(7) 0.045(4) Uani 1 1 d .
H7 H 0.8146 0.0159 0.3499 0.054 Uiso 1 1 calc R
C8 C 0.6480(15) -0.0484(8) 0.3741(6) 0.040(4) Uani 1 1 d .
H8 H 0.6370 -0.0213 0.4112 0.048 Uiso 1 1 calc R
C9 C 0.5648(14) -0.1149(8) 0.3455(6) 0.039(4) Uani 1 1 d .
H9 H 0.4873 -0.1403 0.3586 0.047 Uiso 1 1 calc R
C10 C 0.6200(16) -0.1364(9) 0.2930(7) 0.053(4) Uani 1 1 d .
H10 H 0.5855 -0.1793 0.2638 0.064 Uiso 1 1 calc R
C11 C 0.5300(17) 0.3795(8) 0.4462(6) 0.046(4) Uani 1 1 d .
H11 H 0.4862 0.3866 0.4807 0.056 Uiso 1 1 calc R
C12 C 0.4708(16) 0.3869(8) 0.3861(8) 0.053(4) Uani 1 1 d .
H12 H 0.3801 0.4014 0.3723 0.064 Uiso 1 1 calc R
C13 C 0.5711(17) 0.3689(8) 0.3510(7) 0.051(4) Uani 1 1 d .
H13 H 0.5592 0.3690 0.3086 0.061 Uiso 1 1 calc R
C14 C 0.6901(16) 0.3510(8) 0.3867(7) 0.047(4) Uani 1 1 d .
H14 H 0.7732 0.3356 0.3739 0.057 Uiso 1 1 calc R
C15 C 0.6633(14) 0.3600(7) 0.4454(7) 0.047(4) Uani 1 1 d .
H15 H 0.7278 0.3537 0.4799 0.056 Uiso 1 1 calc R
C16 C 0.6859(16) 0.1729(8) 0.4269(5) 0.035(4) Uani 1 1 d .
C17 C 0.5111(13) 0.2029(7) 0.4751(6) 0.032(3) Uani 1 1 d .
C18 C 0.0655(13) 0.1566(7) 0.3499(5) 0.027(3) Uani 1 1 d .
C19 C 0.0961(14) 0.0348(7) 0.2969(6) 0.038(4) Uani 1 1 d .
O1 O 0.7822(9) 0.1283(6) 0.4432(4) 0.047(2) Uani 1 1 d .
O2 O 0.4895(9) 0.1766(5) 0.5229(4) 0.048(3) Uani 1 1 d .
O3 O -0.0201(10) 0.2125(5) 0.3388(4) 0.047(3) Uani 1 1 d .
O4 O 0.0296(10) 0.0098(5) 0.2512(4) 0.052(2) Uani 1 1 d .
C20 C 0.1045(14) -0.0428(7) 0.4104(5) 0.035(4) Uani 1 1 d .
H20 H 0.0287 -0.0750 0.3918 0.042 Uiso 1 1 calc R
C21 C 0.0999(13) 0.0321(7) 0.4460(5) 0.027(3) Uani 1 1 d .
H21 H 0.0210 0.0593 0.4565 0.032 Uiso 1 1 calc R
C22 C 0.2291(14) 0.0610(7) 0.4637(5) 0.030(3) Uani 1 1 d .
H22 H 0.2547 0.1121 0.4877 0.036 Uiso 1 1 calc R
C23 C 0.3157(12) 0.0016(7) 0.4401(5) 0.026(3) Uani 1 1 d .
H23 H 0.4107 0.0047 0.4459 0.032 Uiso 1 1 calc R
C24 C 0.2373(13) -0.0640(7) 0.4059(5) 0.032(3) Uani 1 1 d .
H24 H 0.2690 -0.1125 0.3844 0.038 Uiso 1 1 calc R
C25 C 0.2471(14) 0.3510(8) 0.5662(6) 0.040(4) Uani 1 1 d .
C26 C 0.1853(16) 0.2685(8) 0.5661(7) 0.046(4) Uani 1 1 d .
H26 H 0.2196 0.2245 0.5946 0.055 Uiso 1 1 calc R
C27 C 0.0763(18) 0.2486(10) 0.5260(8) 0.060(5) Uani 1 1 d .
H27 H 0.0327 0.1925 0.5286 0.072 Uiso 1 1 calc R
C28 C 0.0308(16) 0.3046(12) 0.4844(8) 0.059(5) Uani 1 1 d .
H28 H -0.0440 0.2878 0.4564 0.071 Uiso 1 1 calc R
C29 C 0.0875(19) 0.3881(12) 0.4794(7) 0.075(5) Uani 1 1 d .
H29 H 0.0531 0.4282 0.4484 0.090 Uiso 1 1 calc R
C30 C 0.1983(18) 0.4126(8) 0.5217(8) 0.061(5) Uani 1 1 d .
H30 H 0.2389 0.4699 0.5200 0.073 Uiso 1 1 calc R
C31 C 0.3680(17) 0.3739(10) 0.6108(8) 0.086(6) Uani 1 1 d .
H31A H 0.4331 0.4069 0.5906 0.129 Uiso 1 1 calc R
H31B H 0.4091 0.3185 0.6280 0.129 Uiso 1 1 calc R
H31C H 0.3402 0.4112 0.6428 0.129 Uiso 1 1 calc R

loop_
_atom_site_aniso_label
_atom_site_aniso_U_11
_atom_site_aniso_U_22
_atom_site_aniso_U_33
_atom_site_aniso_U_23
_atom_site_aniso_U_13
_atom_site_aniso_U_12
Cr1 0.0290(16) 0.0408(12) 0.0289(13) 0.0052(10) 0.0041(11) 0.0010(10)
Cr2 0.0225(14) 0.0327(11) 0.0269(12) 0.0000(10) 0.0031(10) 0.0036(9)
Cr3 0.0244(14) 0.0243(10) 0.0331(13) 0.0045(10) -0.0002(10) -0.0037(9)
Cr4 0.0195(14) 0.0235(10) 0.0272(13) 0.0017(9) 0.0026(10) -0.0002(9)
P1 0.029(3) 0.0303(18) 0.033(2) 0.0064(15) 0.0025(19) 0.0024(15)
P2 0.024(2) 0.0288(17) 0.030(2) 0.0018(16) -0.0042(17) -0.0011(15)
P3 0.038(3) 0.042(2) 0.036(2) -0.0099(17) 0.003(2) -0.0031(16)
P4 0.044(3) 0.058(2) 0.038(2) -0.0005(19) 0.010(2) 0.0062(19)
P5 0.035(3) 0.050(2) 0.033(2) 0.0050(18) 0.0107(19) 0.0004(18)
P6 0.022(2) 0.0271(17) 0.038(2) 0.0009(16) 0.0044(18) 0.0019(14)
C1 0.045(11) 0.038(8) 0.031(9) 0.010(6) -0.001(8) 0.010(7)
C2 0.044(11) 0.049(9) 0.049(10) 0.022(8) -0.001(9) 0.013(8)
C3 0.038(12) 0.064(10) 0.069(12) 0.019(9) 0.016(10) 0.011(8)
C4 0.042(12) 0.048(8) 0.043(10) 0.009(8) -0.019(9) 0.011(7)
C5 0.018(10) 0.081(10) 0.036(10) 0.025(8) 0.010(8) 0.006(8)
C6 0.019(10) 0.053(9) 0.065(12) 0.017(8) 0.021(8) 0.023(7)
C7 0.037(12) 0.035(8) 0.057(11) -0.002(8) -0.015(9) -0.002(6)
C8 0.033(11) 0.037(8) 0.047(10) -0.009(7) -0.008(8) 0.018(7)
C9 0.033(10) 0.051(8) 0.033(9) 0.007(7) 0.001(7) 0.005(7)
C10 0.057(13) 0.051(8) 0.047(10) 0.007(8) -0.010(9) 0.025(8)
C11 0.062(14) 0.046(8) 0.031(9) -0.005(7) 0.009(9) -0.009(8)
C12 0.022(11) 0.034(8) 0.102(15) 0.006(8) 0.004(11) -0.004(6)
C13 0.047(12) 0.042(8) 0.056(11) 0.023(8) -0.026(10) -0.014(8)
C14 0.062(13) 0.048(9) 0.038(10) 0.008(7) 0.029(10) -0.008(7)
C15 0.024(11) 0.023(7) 0.090(14) -0.005(7) -0.007(9) -0.014(6)
C16 0.053(12) 0.042(8) 0.005(7) 0.005(6) -0.018(7) -0.021(7)
C17 0.028(10) 0.033(7) 0.035(9) -0.003(7) 0.009(7) -0.003(6)
C18 0.030(10) 0.016(7) 0.033(8) 0.008(6) -0.005(7) -0.010(6)
C19 0.036(11) 0.045(8) 0.032(9) 0.000(7) -0.004(7) -0.021(6)
O1 0.026(7) 0.055(6) 0.056(7) -0.001(5) -0.010(5) -0.001(5)
O2 0.041(7) 0.056(6) 0.046(7) 0.004(5) 0.003(6) -0.004(4)
O3 0.049(7) 0.039(5) 0.050(7) 0.009(4) -0.007(5) 0.012(5)
O4 0.042(7) 0.056(5) 0.058(7) -0.008(5) 0.007(5) -0.006(5)
C20 0.032(11) 0.037(7) 0.037(9) 0.000(6) 0.004(8) -0.012(6)
C21 0.019(10) 0.032(7) 0.031(8) 0.000(6) 0.009(7) 0.001(6)
C22 0.037(10) 0.028(6) 0.026(8) 0.007(6) 0.010(7) 0.005(7)
C23 0.019(8) 0.032(6) 0.029(7) 0.009(6) 0.005(6) 0.008(6)
C24 0.029(10) 0.031(7) 0.036(9) 0.011(6) 0.007(7) -0.001(6)
C25 0.032(10) 0.034(8) 0.054(10) -0.015(7) 0.010(8) 0.023(7)
C26 0.049(12) 0.032(9) 0.062(11) -0.006(7) 0.021(9) 0.001(7)
C27 0.057(14) 0.036(8) 0.091(14) -0.007(10) 0.018(11) -0.001(9)
C28 0.034(12) 0.077(12) 0.064(14) -0.038(10) 0.000(9) -0.007(9)
C29 0.062(15) 0.105(15) 0.052(12) -0.002(11) -0.018(10) 0.047(11)
C30 0.072(14) 0.041(8) 0.070(12) 0.002(8) 0.011(10) -0.003(8)
C31 0.056(15) 0.105(12) 0.091(15) 0.010(12) -0.013(11) 0.000(10)

loop_
_atom_type_symbol
_atom_type_description
_atom_type_scat_dispersion_real
_atom_type_scat_dispersion_imag
_atom_type_scat_source
C C 0.0033 0.0016 'International Tables Vol C Tables 4.2.6.8 and 6.1.1.4'
H H 0.0000 0.0000 'International Tables Vol C Tables 4.2.6.8 and 6.1.1.4'
O O 0.0106 0.0060 'International Tables Vol C Tables 4.2.6.8 and 6.1.1.4'
P P 0.1023 0.0942 'International Tables Vol C Tables 4.2.6.8 and 6.1.1.4'
Cr Cr 0.3209 0.6236 'International Tables Vol C Tables 4.2.6.8 and 6.1.1.4'

loop_
_geom_angle_atom_site_label_1
_geom_angle_atom_site_label_2
_geom_angle_atom_site_label_3
_geom_angle
C2 Cr1 C3 37.4(5)
C2 Cr1 C5 60.8(5)
C3 Cr1 C5 61.7(5)
C2 Cr1 C1 36.6(4)
C3 Cr1 C1 62.3(5)
C5 Cr1 C1 36.6(4)
C2 Cr1 C4 62.0(5)
C3 Cr1 C4 37.6(5)
C5 Cr1 C4 36.7(4)
C1 Cr1 C4 62.0(5)
C2 Cr1 P2 150.7(4)
C3 Cr1 P2 150.0(5)
C5 Cr1 P2 97.1(3)
C1 Cr1 P2 114.2(4)
C4 Cr1 P2 112.8(4)
C2 Cr1 P4 110.2(4)
C3 Cr1 P4 88.3(4)
C5 Cr1 P4 141.4(4)
C1 Cr1 P4 146.7(4)
C4 Cr1 P4 104.7(4)
P2 Cr1 P4 99.04(13)
C2 Cr1 P1 106.5(4)
C3 Cr1 P1 142.7(4)
C5 Cr1 P1 115.8(4)
C1 Cr1 P1 93.4(4)
C4 Cr1 P1 152.4(4)
P2 Cr1 P1 63.95(13)
P4 Cr1 P1 102.85(15)
C2 Cr1 P5 89.3(4)
C3 Cr1 P5 106.4(4)
C5 Cr1 P5 144.9(4)
C1 Cr1 P5 108.3(4)
C4 Cr1 P5 144.0(4)
P2 Cr1 P5 102.87(14)
P4 Cr1 P5 63.15(14)
P1 Cr1 P5 52.09(13)
C2 Cr1 P3 143.8(5)
C3 Cr1 P3 106.4(4)
C5 Cr1 P3 110.0(4)
C1 Cr1 P3 146.6(4)
C4 Cr1 P3 89.5(4)
P2 Cr1 P3 58.62(12)
P4 Cr1 P3 52.89(13)
P1 Cr1 P3 108.62(13)
P5 Cr1 P3 105.11(14)
C2 Cr1 Cr2 145.9(4)
C3 Cr1 Cr2 143.5(4)
C5 Cr1 Cr2 151.0(3)
C1 Cr1 Cr2 149.5(4)
C4 Cr1 Cr2 146.5(4)
P2 Cr1 Cr2 53.97(10)
P4 Cr1 Cr2 55.39(11)
P1 Cr1 Cr2 56.17(9)
P5 Cr1 Cr2 56.59(10)
P3 Cr1 Cr2 57.04(10)
C7 Cr2 C8 36.4(5)
C7 Cr2 C9 62.0(5)
C8 Cr2 C9 37.0(4)
C7 Cr2 C10 61.5(5)
C8 Cr2 C10 61.2(5)
C9 Cr2 C10 37.2(4)
C7 Cr2 C6 36.6(4)
C8 Cr2 C6 60.5(5)
C9 Cr2 C6 61.5(5)
C10 Cr2 C6 36.5(5)
C7 Cr2 P2 139.5(5)
C8 Cr2 P2 106.8(4)
C9 Cr2 P2 99.3(4)
C10 Cr2 P2 125.5(5)
C6 Cr2 P2 160.5(4)
C7 Cr2 P4 121.2(5)
C8 Cr2 P4 152.6(4)
C9 Cr2 P4 129.4(4)
C10 Cr2 P4 95.8(4)
C6 Cr2 P4 92.2(4)
P2 Cr2 P4 98.64(15)
C7 Cr2 P1 98.3(3)
C8 Cr2 P1 97.7(3)
C9 Cr2 P1 127.7(4)
C10 Cr2 P1 158.0(4)
C6 Cr2 P1 129.7(4)
P2 Cr2 P1 63.66(12)
P4 Cr2 P1 102.63(13)
C7 Cr2 P5 91.0(4)
C8 Cr2 P5 119.4(4)
C9 Cr2 P5 153.0(4)
C10 Cr2 P5 130.9(5)
C6 Cr2 P5 97.2(4)
P2 Cr2 P5 102.19(13)
P4 Cr2 P5 63.00(14)
P1 Cr2 P5 51.91(12)
C7 Cr2 P3 152.9(4)
C8 Cr2 P3 135.4(4)
C9 Cr2 P3 100.0(4)
C10 Cr2 P3 91.8(4)
C6 Cr2 P3 118.2(4)
P2 Cr2 P3 58.64(13)
P4 Cr2 P3 53.03(14)
P1 Cr2 P3 108.79(13)
P5 Cr2 P3 105.17(14)
C7 Cr2 Cr1 146.1(3)
C8 Cr2 Cr1 151.1(3)
C9 Cr2 Cr1 150.2(4)
C10 Cr2 Cr1 146.0(4)
C6 Cr2 Cr1 143.9(4)
P2 Cr2 Cr1 53.51(10)
P4 Cr2 Cr1 55.36(11)
P1 Cr2 Cr1 55.94(10)
P5 Cr2 Cr1 56.26(11)
P3 Cr2 Cr1 57.44(10)
C17 Cr3 C16 77.3(6)
C17 Cr3 C15 96.1(6)
C16 Cr3 C15 91.3(5)
C17 Cr3 C14 131.9(6)
C16 Cr3 C14 89.1(6)
C15 Cr3 C14 37.6(5)
C17 Cr3 C11 86.9(5)
C16 Cr3 C11 124.3(6)
C15 Cr3 C11 37.3(5)
C14 Cr3 C11 63.2(5)
C17 Cr3 C13 148.7(6)
C16 Cr3 C13 121.0(6)
C15 Cr3 C13 61.0(6)
C14 Cr3 C13 36.6(5)
C11 Cr3 C13 61.8(5)
C17 Cr3 C12 115.4(6)
C16 Cr3 C12 150.3(5)
C15 Cr3 C12 61.7(5)
C14 Cr3 C12 62.1(5)
C11 Cr3 C12 37.5(5)
C13 Cr3 C12 36.5(5)
C17 Cr3 P1 122.2(4)
C16 Cr3 P1 77.6(4)
C15 Cr3 P1 135.6(5)
C14 Cr3 P1 98.6(4)
C11 Cr3 P1 148.6(4)
C13 Cr3 P1 88.1(4)
C12 Cr3 P1 112.1(5)
C17 Cr3 P6 79.5(4)
C16 Cr3 P6 128.2(4)
C15 Cr3 P6 137.0(4)
C14 Cr3 P6 138.8(4)
C11 Cr3 P6 99.7(5)
C13 Cr3 P6 102.3(4)
C12 Cr3 P6 81.4(4)
P1 Cr3 P6 76.80(13)
C19 Cr4 C18 76.5(6)
C19 Cr4 C22 149.6(5)
C18 Cr4 C22 105.0(5)
C19 Cr4 C20 89.3(5)
C18 Cr4 C20 109.4(5)
C22 Cr4 C20 61.2(5)
C19 Cr4 C21 114.5(5)
C18 Cr4 C21 89.2(5)
C22 Cr4 C21 36.4(4)
C20 Cr4 C21 36.5(4)
C19 Cr4 C24 99.4(5)
C18 Cr4 C24 146.2(5)
C22 Cr4 C24 62.2(4)
C20 Cr4 C24 36.9(4)
C21 Cr4 C24 61.6(4)
C19 Cr4 C23 135.8(5)
C18 Cr4 C23 141.7(5)
C22 Cr4 C23 36.8(4)
C20 Cr4 C23 61.3(5)
C21 Cr4 C23 60.9(4)
C24 Cr4 C23 37.4(4)
C19 Cr4 P2 77.2(5)
C18 Cr4 P2 117.4(4)
C22 Cr4 P2 125.0(4)
C20 Cr4 P2 125.9(3)
C21 Cr4 P2 153.2(3)
C24 Cr4 P2 93.5(3)
C23 Cr4 P2 93.5(3)
C19 Cr4 P6 124.4(4)
C18 Cr4 P6 73.9(4)
C22 Cr4 P6 83.9(3)
C20 Cr4 P6 144.9(3)
C21 Cr4 P6 111.0(3)
C24 Cr4 P6 130.2(4)
C23 Cr4 P6 93.8(3)
P2 Cr4 P6 76.44(12)
P5 P1 Cr1 64.48(15)
P5 P1 Cr2 64.65(13)
Cr1 P1 Cr2 67.89(10)
P5 P1 Cr3 141.46(19)
Cr1 P1 Cr3 141.80(16)
Cr2 P1 Cr3 140.37(15)
P5 P1 P2 105.70(18)
Cr1 P1 P2 55.32(12)
Cr2 P1 P2 55.59(11)
Cr3 P1 P2 112.83(16)
Cr1 P2 Cr2 72.52(13)
Cr1 P2 P3 65.48(13)
Cr2 P2 P3 64.94(14)
Cr1 P2 Cr4 138.74(16)
Cr2 P2 Cr4 146.74(16)
P3 P2 Cr4 130.45(18)
Cr1 P2 P1 60.73(13)
Cr2 P2 P1 60.75(12)
P3 P2 P1 111.35(18)
Cr4 P2 P1 118.03(15)
P4 P3 P2 102.95(18)
P4 P3 Cr2 60.82(14)
P2 P3 Cr2 56.42(12)
P4 P3 Cr1 60.60(13)
P2 P3 Cr1 55.90(11)
Cr2 P3 Cr1 65.52(10)
P3 P4 Cr1 66.51(14)
P3 P4 Cr2 66.15(15)
Cr1 P4 Cr2 69.26(12)
P3 P4 P5 113.01(19)
Cr1 P4 P5 59.61(13)
Cr2 P4 P5 59.85(13)
P1 P5 Cr1 63.42(15)
P1 P5 Cr2 63.44(13)
Cr1 P5 Cr2 67.16(12)
P1 P5 P4 107.0(2)
Cr1 P5 P4 57.24(13)
Cr2 P5 P4 57.16(12)
Cr3 P6 Cr4 132.75(14)
C5 C1 C2 107.0(13)
C5 C1 Cr1 72.0(7)
C2 C1 Cr1 70.8(7)
C3 C2 C1 109.9(14)
C3 C2 Cr1 72.0(8)
C1 C2 Cr1 72.5(7)
C2 C3 C4 106.2(14)
C2 C3 Cr1 70.7(9)
C4 C3 Cr1 71.3(8)
C5 C4 C3 107.3(13)
C5 C4 Cr1 72.0(8)
C3 C4 Cr1 71.1(8)
C1 C5 C4 109.7(13)
C1 C5 Cr1 71.5(7)
C4 C5 Cr1 71.3(8)
C7 C6 C10 108.4(13)
C7 C6 Cr2 70.2(7)
C10 C6 Cr2 71.6(7)
C8 C7 C6 108.1(12)
C8 C7 Cr2 72.3(8)
C6 C7 Cr2 73.2(8)
C7 C8 C9 109.8(13)
C7 C8 Cr2 71.3(8)
C9 C8 Cr2 72.5(7)
C8 C9 C10 105.6(13)
C8 C9 Cr2 70.5(7)
C10 C9 Cr2 71.3(7)
C6 C10 C9 108.1(13)
C6 C10 Cr2 71.9(7)
C9 C10 Cr2 71.5(7)
C15 C11 C12 106.9(14)
C15 C11 Cr3 70.6(7)
C12 C11 Cr3 73.7(7)
C13 C12 C11 106.7(14)
C13 C12 Cr3 71.3(8)
C11 C12 Cr3 68.8(7)
C14 C13 C12 110.3(14)
C14 C13 Cr3 70.2(7)
C12 C13 Cr3 72.2(8)
C13 C14 C15 105.8(14)
C13 C14 Cr3 73.2(8)
C15 C14 Cr3 69.9(7)
C11 C15 C14 110.3(14)
C11 C15 Cr3 72.0(7)
C14 C15 Cr3 72.5(8)
O1 C16 Cr3 174.6(11)
O2 C17 Cr3 176.0(10)
O3 C18 Cr4 177.7(11)
O4 C19 Cr4 178.0(11)
C21 C20 C24 109.4(11)
C21 C20 Cr4 72.6(6)
C24 C20 Cr4 72.4(7)
C22 C21 C20 108.5(11)
C22 C21 Cr4 71.7(7)
C20 C21 Cr4 70.9(6)
C21 C22 C23 107.8(11)
C21 C22 Cr4 71.9(7)
C23 C22 Cr4 71.8(7)
C22 C23 C24 108.2(12)
C22 C23 Cr4 71.4(7)
C24 C23 Cr4 71.2(7)
C20 C24 C23 106.0(11)
C20 C24 Cr4 70.7(6)
C23 C24 Cr4 71.4(6)
C26 C25 C30 117.9(15)
C26 C25 C31 121.8(13)
C30 C25 C31 120.2(13)
C27 C26 C25 121.4(14)
C28 C27 C26 121.3(16)
C27 C28 C29 122.0(17)
C28 C29 C30 118.4(15)
C25 C30 C29 119.0(14)

loop_
_geom_bond_atom_site_label_1
_geom_bond_atom_site_label_2
_geom_bond_distance
Cr1 C2 2.175(13)
Cr1 C3 2.192(15)
Cr1 C5 2.203(13)
Cr1 C1 2.197(11)
Cr1 C4 2.194(13)
Cr1 P2 2.246(4)
Cr1 P4 2.344(4)
Cr1 P1 2.383(4)
Cr1 P5 2.404(4)
Cr1 P3 2.468(4)
Cr1 Cr2 2.665(3)
Cr2 C7 2.175(14)
Cr2 C8 2.188(13)
Cr2 C9 2.214(12)
Cr2 C10 2.211(12)
Cr2 C6 2.214(12)
Cr2 P2 2.259(4)
Cr2 P4 2.345(4)
Cr2 P1 2.389(4)
Cr2 P5 2.414(4)
Cr2 P3 2.457(4)
Cr3 C17 1.776(14)
Cr3 C16 1.803(16)
Cr3 C15 2.143(12)
Cr3 C14 2.177(13)
Cr3 C11 2.161(12)
Cr3 C13 2.214(13)
Cr3 C12 2.225(13)
Cr3 P1 2.401(4)
Cr3 P6 2.436(4)
Cr4 C19 1.773(14)
Cr4 C18 1.809(12)
Cr4 C22 2.208(12)
Cr4 C20 2.189(11)
Cr4 C21 2.211(11)
Cr4 C24 2.210(11)
Cr4 C23 2.213(11)
Cr4 P2 2.333(4)
Cr4 P6 2.464(4)
P1 P5 2.102(5)
P1 P2 2.454(5)
P2 P3 2.316(5)
P3 P4 2.146(5)
P4 P5 2.487(5)
C1 C5 1.381(17)
C1 C2 1.375(17)
C2 C3 1.400(18)
C3 C4 1.413(18)
C4 C5 1.386(17)
C6 C7 1.378(17)
C6 C10 1.386(18)
C7 C8 1.363(17)
C8 C9 1.398(16)
C9 C10 1.412(17)
C11 C15 1.377(18)
C11 C12 1.412(19)
C12 C13 1.391(19)
C13 C14 1.378(18)
C14 C15 1.394(17)
C16 O1 1.192(14)
C17 O2 1.195(12)
C18 O3 1.201(13)
C19 O4 1.211(13)
C20 C21 1.380(13)
C20 C24 1.392(16)
C21 C22 1.379(15)
C22 C23 1.397(15)
C23 C24 1.418(15)
C25 C26 1.378(16)
C25 C30 1.400(18)
C25 C31 1.512(19)
C26 C27 1.358(19)
C27 C28 1.294(19)
C28 C29 1.38(2)
C29 C30 1.42(2)
